data_1509221
loop_
_publ_author_name
'Aouad, H.'
'Tanguy, B.'
'Maazaz, M.'
'Parent, C.'
'Gravereau, P.'
'Belharouak, I.'
'Mesnaoui, M.'
'le Flem, G.'

_publ_section_title
;
 Crystal structure and luminescence properties of silver in Ag M (P O3)3
 (M = Mg, Zn, Ba) polyphosphates
;
_journal_name_full 'Journal of Solid State Chemistry'
_journal_page_first 97
_journal_page_last 103
_journal_paper_doi 10.1006/jssc.1999.8227
_journal_volume 145
_journal_year 1999
_chemical_formula_sum 'Ag Ba O9 P3'
_chemical_name_systematic 'Ag Ba (P O3)3'
_space_group_IT_number 19
_symmetry_space_group_name_Hall 'P 2ac 2ab'
_symmetry_space_group_name_H-M 'P 21 21 21'
_cell_angle_alpha 90
_cell_angle_beta 90
_cell_angle_gamma 90
_cell_formula_units_Z 4
_cell_length_a 11.0684
_cell_length_b 12.3127
_cell_length_c 5.9109
_cell_volume 805.549
_citation_journal_id_ASTM JSSCBI
_cod_data_source_file silver1-2_69.cif
_cod_data_source_block Ag1Ba1O9P3
_cod_original_cell_volume 805.5487
_cod_original_formula_sum 'Ag1 Ba1 O9 P3'
_cod_database_code 1509221

loop_
_symmetry_equiv_pos_as_xyz
x,y,z
-x+1/2,-y,z+1/2
x+1/2,-y+1/2,-z
-x,y+1/2,-z+1/2

loop_
_atom_site_label
_atom_site_type_symbol
_atom_site_fract_x
_atom_site_fract_y
_atom_site_fract_z
_atom_site_occupancy
_atom_site_U_iso_or_equiv
P1 P+5 0.4132 0.3707 0.3852 1 0.0
O3 O-2 0.4039 0.2763 0.5871 1 0.0
O7 O-2 0.3065 0.1311 0.8197 1 0.0
O2 O-2 0.1806 0.2621 0.5769 1 0.0
P2 P+5 0.2993 0.1859 0.5915 1 0.0
P3 P+5 0.1523 0.3578 0.3964 1 0.0
Ba1 Ba+2 0.1079 0.0828 0.0984 1 0.0
O6 O-2 0.3021 0.1156 0.3825 1 0.0
O8 O-2 0.1302 0.3065 0.1635 1 0.0
O4 O-2 0.4991 0.4525 0.4784 1 0.0
O9 O-2 0.0616 0.4315 0.507 1 0.0
O5 O-2 0.4412 0.319 0.1568 1 0.0
Ag1 Ag+1 0.4764 0.1359 0.1014 1 0.0
O1 O-2 0.2793 0.4207 0.3892 1 0.0
